data_4514327
loop_
_publ_author_name
'Mixdorf, Jason C.'
'Sorlin, Alexandre M.'
'Zhang, Qi'
'Nguyen, Hien M.'

_publ_section_title
;
 Asymmetric Synthesis of Allylic Fluorides via Fluorination of Racemic
 Allylic Trichloroacetimidates Catalyzed by a Chiral Diene-Iridium Complex
;
_journal_issue 2
_journal_name_full 'ACS Catalysis'
_journal_page_first 790
_journal_paper_doi 10.1021/acscatal.7b03786
_journal_volume 8
_journal_year 2017
_chemical_absolute_configuration ad
_chemical_formula_sum 'C14 H18 F N O2 S'
_chemical_formula_weight 283.35
_space_group_crystal_system monoclinic
_space_group_IT_number 4
_space_group_name_Hall 'P 2yb'
_space_group_name_H-M_alt 'P 1 21 1'
_symmetry_space_group_name_Hall 'P 2yb'
_symmetry_space_group_name_H-M 'P 1 21 1'
_atom_sites_solution_hydrogens geom
_audit_creation_method SHELXL-2014/7
_cell_angle_alpha 90
_cell_angle_beta 101.713(5)
_cell_angle_gamma 90
_cell_formula_units_Z 2
_cell_length_a 6.1963(6)
_cell_length_b 13.8442(13)
_cell_length_c 8.5199(9)
_cell_measurement_reflns_used 9612
_cell_measurement_temperature 190(2)
_cell_measurement_theta_max 27.12
_cell_measurement_theta_min 2.44
_cell_volume 715.64(12)
_computing_cell_refinement 'APEXII (Bruker-AXS, 2015)'
_computing_data_collection 'APEXII (Bruker-AXS, 2015)'
_computing_data_reduction 'APEXII (Bruker-AXS, 2015)'
_computing_structure_refinement 'SHELXL-2014/7 (Sheldrick, 2014)'
_computing_structure_solution 'Shelxt, APEXII (Bruker-AXS, 2015)'
_diffrn_ambient_temperature 190(2)
_diffrn_measured_fraction_theta_full 1.000
_diffrn_measured_fraction_theta_max 0.999
_diffrn_measurement_device_type 'Bruker Nonius KappaCCD-ApexII'
_diffrn_measurement_method 'CCD phi and omega scans'
_diffrn_radiation_type MoK\a
_diffrn_radiation_wavelength 0.71073
_diffrn_reflns_av_R_equivalents 0.0266
_diffrn_reflns_av_unetI/netI 0.0233
_diffrn_reflns_Laue_measured_fraction_full 1.000
_diffrn_reflns_Laue_measured_fraction_max 0.999
_diffrn_reflns_limit_h_max 7
_diffrn_reflns_limit_h_min -7
_diffrn_reflns_limit_k_max 17
_diffrn_reflns_limit_k_min -17
_diffrn_reflns_limit_l_max 10
_diffrn_reflns_limit_l_min -10
_diffrn_reflns_number 15154
_diffrn_reflns_point_group_measured_fraction_full 1.000
_diffrn_reflns_point_group_measured_fraction_max 0.996
_diffrn_reflns_theta_full 25.242
_diffrn_reflns_theta_max 27.171
_diffrn_reflns_theta_min 2.441
_exptl_absorpt_coefficient_mu 0.235
_exptl_absorpt_correction_type multi-scan
_exptl_absorpt_process_details 'SADABS, APEXII (Bruker-AXS, 2015)'
_exptl_crystal_colour colorless
_exptl_crystal_density_diffrn 1.315
_exptl_crystal_description prism
_exptl_crystal_F_000 300
_exptl_crystal_size_max 0.400
_exptl_crystal_size_mid 0.360
_exptl_crystal_size_min 0.170
_exptl_transmission_factor_max 0.7455
_exptl_transmission_factor_min 0.7178
_refine_diff_density_max 0.234
_refine_diff_density_min -0.235
_refine_diff_density_rms 0.033
_refine_ls_abs_structure_details
;
 Flack x determined using 1342 quotients [(I+)-(I-)]/[(I+)+(I-)]
 (Parsons, Flack and Wagner, Acta Cryst. B69 (2013) 249-259).
;
_refine_ls_abs_structure_Flack 0.02(2)
_refine_ls_extinction_method none
_refine_ls_goodness_of_fit_ref 1.028
_refine_ls_hydrogen_treatment constr
_refine_ls_matrix_type full
_refine_ls_number_parameters 189
_refine_ls_number_reflns 3154
_refine_ls_number_restraints 5
_refine_ls_restrained_S_all 1.027
_refine_ls_R_factor_all 0.0312
_refine_ls_R_factor_gt 0.0279
_refine_ls_shift/su_max 0.000
_refine_ls_shift/su_mean 0.000
_refine_ls_structure_factor_coef Fsqd
_refine_ls_weighting_details 'w=1/[\s^2^(Fo^2^)+(0.0355P)^2^+0.1189P] where P=(Fo^2^+2Fc^2^)/3'
_refine_ls_weighting_scheme calc
_refine_ls_wR_factor_gt 0.0673
_refine_ls_wR_factor_ref 0.0691
_reflns_Friedel_coverage 0.914
_reflns_Friedel_fraction_full 1.000
_reflns_Friedel_fraction_max 0.992
_reflns_number_gt 2970
_reflns_number_total 3154
_reflns_threshold_expression 'I > 2\s(I)'
_cod_data_source_file cs7b03786_si_003.cif
_cod_data_source_block ngu173
_cod_depositor_comments 'Adding full bibliography for 4514324--4514328.cif.'
_cod_database_code 4514327
_shelx_shelxl_version_number 2014/7
_shelx_space_group_comment
;
The symmetry employed for this shelxl refinement is uniquely defined
by the following loop, which should always be used as a source of
symmetry information in preference to the above space-group names.
They are only intended as comments.
;
_shelx_estimated_absorpt_t_min 0.912
_shelx_estimated_absorpt_t_max 0.961

loop_
_space_group_symop_operation_xyz
'x, y, z'
'-x, y+1/2, -z'

loop_
_atom_site_label
_atom_site_type_symbol
_atom_site_fract_x
_atom_site_fract_y
_atom_site_fract_z
_atom_site_U_iso_or_equiv
_atom_site_adp_type
_atom_site_occupancy
_atom_site_site_symmetry_order
_atom_site_calc_flag
_atom_site_refinement_flags_posn
_atom_site_refinement_flags_adp
_atom_site_refinement_flags_occupancy
_atom_site_disorder_assembly
_atom_site_disorder_group
S1 S 0.43616(8) 0.57510(4) 0.72067(6) 0.02593(14) Uani 1 1 d . . . . .
O1 O 0.5272(3) 0.66968(12) 0.7563(2) 0.0337(4) Uani 1 1 d . . . . .
O2 O 0.2088(3) 0.55750(13) 0.7215(2) 0.0374(4) Uani 1 1 d . . . . .
N1 N 0.4710(3) 0.54907(13) 0.5416(2) 0.0271(4) Uani 1 1 d D . . . .
C2 C 0.382(2) 0.4561(7) 0.469(2) 0.0397(12) Uani 0.711(12) 1 d D . P A 1
H2A H 0.2781 0.4668 0.3655 0.048 Uiso 0.711(12) 1 calc R U P A 1
H2B H 0.3061 0.4197 0.5417 0.048 Uiso 0.711(12) 1 calc R U P A 1
C3 C 0.5888(9) 0.4034(3) 0.4442(9) 0.0455(15) Uani 0.711(12) 1 d D . P A 1
H3A H 0.6662 0.3723 0.5445 0.055 Uiso 0.711(12) 1 calc R U P A 1
H3B H 0.5531 0.3539 0.3590 0.055 Uiso 0.711(12) 1 calc R U P A 1
C4 C 0.7254(14) 0.4850(7) 0.3945(18) 0.0417(19) Uani 0.711(12) 1 d D . P A 1
H4A H 0.6740 0.5011 0.2797 0.050 Uiso 0.711(12) 1 calc R U P A 1
H4B H 0.8832 0.4670 0.4131 0.050 Uiso 0.711(12) 1 calc R U P A 1
C2' C 0.394(6) 0.4523(19) 0.478(5) 0.0397(12) Uani 0.289(12) 1 d D . P A 2
H2A' H 0.2333 0.4524 0.4345 0.048 Uiso 0.289(12) 1 calc R U P A 2
H2B' H 0.4287 0.4023 0.5622 0.048 Uiso 0.289(12) 1 calc R U P A 2
C3' C 0.522(2) 0.4349(11) 0.345(2) 0.052(4) Uani 0.289(12) 1 d D . P A 2
H3A' H 0.5342 0.3650 0.3241 0.062 Uiso 0.289(12) 1 calc R U P A 2
H3B' H 0.4511 0.4678 0.2450 0.062 Uiso 0.289(12) 1 calc R U P A 2
C4' C 0.746(3) 0.4788(19) 0.415(5) 0.0417(19) Uani 0.289(12) 1 d D . P A 2
H4A' H 0.8261 0.4952 0.3298 0.050 Uiso 0.289(12) 1 calc R U P A 2
H4B' H 0.8365 0.4338 0.4920 0.050 Uiso 0.289(12) 1 calc R U P A 2
C5 C 0.6895(3) 0.5698(2) 0.5008(2) 0.0266(4) Uani 1 1 d D . . . .
H5 H 0.8065 0.5697 0.6007 0.032 Uiso 1 1 calc R U . A 1
C6 C 0.6880(5) 0.6662(2) 0.4167(3) 0.0386(6) Uani 1 1 d . . . . .
H6 H 0.6474 0.7177 0.4877 0.046 Uiso 1 1 calc R U . . .
F6 F 0.5296(3) 0.66360(17) 0.2757(2) 0.0709(7) Uani 1 1 d . . . . .
C7 C 0.9074(5) 0.6899(2) 0.3801(4) 0.0433(7) Uani 1 1 d . . . . .
H7 H 1.0289 0.6934 0.4681 0.052 Uiso 1 1 calc R U . . .
C8 C 0.9468(6) 0.7063(3) 0.2387(4) 0.0587(9) Uani 1 1 d . . . . .
H8A H 0.8302 0.7036 0.1472 0.070 Uiso 1 1 calc R U . . .
H8B H 1.0923 0.7210 0.2266 0.070 Uiso 1 1 calc R U . . .
C9 C 0.5943(4) 0.49336(16) 0.8554(3) 0.0241(5) Uani 1 1 d . . . . .
C10 C 0.5006(4) 0.40726(18) 0.8927(3) 0.0307(5) Uani 1 1 d . . . . .
H10 H 0.3501 0.3935 0.8493 0.037 Uiso 1 1 calc R U . . .
C11 C 0.6286(4) 0.34199(16) 0.9934(3) 0.0329(5) Uani 1 1 d . . . . .
H11 H 0.5648 0.2833 1.0195 0.040 Uiso 1 1 calc R U . . .
C12 C 0.8501(4) 0.36087(17) 1.0574(3) 0.0287(5) Uani 1 1 d . . . . .
C13 C 0.9393(4) 0.44697(18) 1.0178(3) 0.0302(5) Uani 1 1 d . . . . .
H13 H 1.0900 0.4606 1.0603 0.036 Uiso 1 1 calc R U . . .
C14 C 0.8141(4) 0.51328(17) 0.9181(3) 0.0289(5) Uani 1 1 d . . . . .
H14 H 0.8779 0.5721 0.8926 0.035 Uiso 1 1 calc R U . . .
C15 C 0.9867(5) 0.2902(2) 1.1707(4) 0.0436(6) Uani 1 1 d . . . . .
H15A H 0.9286 0.2248 1.1472 0.065 Uiso 0.711(12) 1 calc R U P A 1
H15B H 0.9803 0.3071 1.2813 0.065 Uiso 0.711(12) 1 calc R U P A 1
H15C H 1.1400 0.2927 1.1573 0.065 Uiso 0.711(12) 1 calc R U P A 1
H15D H 0.8891 0.2470 1.2152 0.065 Uiso 0.289(12) 1 calc R U P A 2
H15E H 1.0815 0.3256 1.2580 0.065 Uiso 0.289(12) 1 calc R U P A 2
H15F H 1.0784 0.2521 1.1126 0.065 Uiso 0.289(12) 1 calc R U P A 2

loop_
_atom_site_aniso_label
_atom_site_aniso_U_11
_atom_site_aniso_U_22
_atom_site_aniso_U_33
_atom_site_aniso_U_23
_atom_site_aniso_U_13
_atom_site_aniso_U_12
S1 0.0242(2) 0.0254(2) 0.0306(3) 0.0026(3) 0.01138(19) 0.0039(2)
O1 0.0413(10) 0.0244(9) 0.0388(10) 0.0003(7) 0.0162(8) 0.0039(7)
O2 0.0257(8) 0.0457(12) 0.0442(9) 0.0081(8) 0.0148(7) 0.0080(7)
N1 0.0237(9) 0.0308(11) 0.0276(10) 0.0008(7) 0.0069(8) -0.0009(7)
C2 0.034(2) 0.0472(18) 0.038(2) -0.0109(15) 0.0082(17) -0.0131(14)
C3 0.049(3) 0.033(2) 0.057(4) -0.013(2) 0.019(3) -0.0073(19)
C4 0.043(2) 0.036(2) 0.051(4) -0.007(2) 0.022(2) 0.0013(16)
C2' 0.034(2) 0.0472(18) 0.038(2) -0.0109(15) 0.0082(17) -0.0131(14)
C3' 0.041(6) 0.052(8) 0.063(10) -0.027(7) 0.010(6) -0.007(5)
C4' 0.043(2) 0.036(2) 0.051(4) -0.007(2) 0.022(2) 0.0013(16)
C5 0.0231(9) 0.0301(11) 0.0284(10) 0.0024(11) 0.0093(8) 0.0034(11)
C6 0.0405(15) 0.0382(15) 0.0406(15) 0.0106(12) 0.0165(12) 0.0064(12)
F6 0.0441(10) 0.1018(17) 0.0647(13) 0.0492(13) 0.0062(9) 0.0060(11)
C7 0.0446(16) 0.0411(15) 0.0475(16) 0.0072(12) 0.0172(13) -0.0057(12)
C8 0.0534(19) 0.070(2) 0.059(2) 0.0192(17) 0.0263(16) 0.0009(16)
C9 0.0267(11) 0.0245(11) 0.0232(11) -0.0007(9) 0.0095(9) 0.0005(9)
C10 0.0271(11) 0.0313(13) 0.0348(13) 0.0018(10) 0.0082(10) -0.0063(9)
C11 0.0404(14) 0.0238(12) 0.0358(13) 0.0029(10) 0.0107(11) -0.0050(10)
C12 0.0345(12) 0.0283(12) 0.0250(11) -0.0010(9) 0.0099(9) 0.0056(10)
C13 0.0230(11) 0.0385(14) 0.0296(12) 0.0006(10) 0.0068(9) -0.0005(10)
C14 0.0302(12) 0.0292(12) 0.0290(12) -0.0001(9) 0.0103(10) -0.0061(10)
C15 0.0516(17) 0.0360(15) 0.0416(15) 0.0054(12) 0.0058(12) 0.0105(12)

loop_
_atom_type_symbol
_atom_type_description
_atom_type_scat_dispersion_real
_atom_type_scat_dispersion_imag
_atom_type_scat_source
C C 0.0033 0.0016 'International Tables Vol C Tables 4.2.6.8 and 6.1.1.4'
H H 0.0000 0.0000 'International Tables Vol C Tables 4.2.6.8 and 6.1.1.4'
N N 0.0061 0.0033 'International Tables Vol C Tables 4.2.6.8 and 6.1.1.4'
O O 0.0106 0.0060 'International Tables Vol C Tables 4.2.6.8 and 6.1.1.4'
F F 0.0171 0.0103 'International Tables Vol C Tables 4.2.6.8 and 6.1.1.4'
S S 0.1246 0.1234 'International Tables Vol C Tables 4.2.6.8 and 6.1.1.4'

loop_
_geom_angle_atom_site_label_1
_geom_angle_atom_site_label_2
_geom_angle_atom_site_label_3
_geom_angle
O2 S1 O1 119.99(10)
O2 S1 N1 106.61(10)
O1 S1 N1 106.25(9)
O2 S1 C9 107.77(10)
O1 S1 C9 107.82(11)
N1 S1 C9 107.88(10)
C2 N1 C5 110.3(3)
C2' N1 C5 109.1(8)
C2 N1 S1 118.4(5)
C2' N1 S1 116.7(12)
C5 N1 S1 118.43(14)
N1 C2 C3 102.8(6)
N1 C2 H2A 111.2
C3 C2 H2A 111.2
N1 C2 H2B 111.2
C3 C2 H2B 111.2
H2A C2 H2B 109.1
C4 C3 C2 102.3(6)
C4 C3 H3A 111.3
C2 C3 H3A 111.3
C4 C3 H3B 111.3
C2 C3 H3B 111.3
H3A C3 H3B 109.2
C3 C4 C5 104.4(7)
C3 C4 H4A 110.9
C5 C4 H4A 110.9
C3 C4 H4B 110.9
C5 C4 H4B 110.9
H4A C4 H4B 108.9
N1 C2' C3' 103.7(11)
N1 C2' H2A' 111.0
C3' C2' H2A' 111.0
N1 C2' H2B' 111.0
C3' C2' H2B' 111.0
H2A' C2' H2B' 109.0
C4' C3' C2' 102.5(19)
C4' C3' H3A' 111.3
C2' C3' H3A' 111.3
C4' C3' H3B' 111.3
C2' C3' H3B' 111.3
H3A' C3' H3B' 109.2
C3' C4' C5 103.8(11)
C3' C4' H4A' 111.0
C5 C4' H4A' 111.0
C3' C4' H4B' 111.0
C5 C4' H4B' 111.0
H4A' C4' H4B' 109.0
N1 C5 C6 111.16(19)
N1 C5 C4 103.8(3)
C6 C5 C4 112.6(6)
N1 C5 C4' 104.9(8)
C6 C5 C4' 118.7(18)
N1 C5 H5 109.7
C6 C5 H5 109.7
C4 C5 H5 109.7
F6 C6 C7 109.8(2)
F6 C6 C5 108.8(2)
C7 C6 C5 112.0(2)
F6 C6 H6 108.7
C7 C6 H6 108.7
C5 C6 H6 108.7
C8 C7 C6 125.8(3)
C8 C7 H7 117.1
C6 C7 H7 117.1
C7 C8 H8A 120.0
C7 C8 H8B 120.0
H8A C8 H8B 120.0
C14 C9 C10 120.4(2)
C14 C9 S1 119.77(17)
C10 C9 S1 119.81(18)
C11 C10 C9 119.3(2)
C11 C10 H10 120.4
C9 C10 H10 120.4
C10 C11 C12 121.1(2)
C10 C11 H11 119.5
C12 C11 H11 119.5
C13 C12 C11 118.4(2)
C13 C12 C15 121.0(2)
C11 C12 C15 120.6(2)
C14 C13 C12 121.4(2)
C14 C13 H13 119.3
C12 C13 H13 119.3
C13 C14 C9 119.4(2)
C13 C14 H14 120.3
C9 C14 H14 120.3
C12 C15 H15A 109.5
C12 C15 H15B 109.5
H15A C15 H15B 109.5
C12 C15 H15C 109.5
H15A C15 H15C 109.5
H15B C15 H15C 109.5
C12 C15 H15D 109.5
C12 C15 H15E 109.5
H15D C15 H15E 109.5
C12 C15 H15F 109.5
H15D C15 H15F 109.5
H15E C15 H15F 109.5

loop_
_geom_bond_atom_site_label_1
_geom_bond_atom_site_label_2
_geom_bond_distance
S1 O2 1.4315(16)
S1 O1 1.4336(18)
S1 N1 1.6243(19)
S1 C9 1.761(2)
N1 C2 1.485(5)
N1 C2' 1.487(11)
N1 C5 1.492(2)
C2 C3 1.525(11)
C2 H2A 0.9900
C2 H2B 0.9900
C3 C4 1.523(11)
C3 H3A 0.9900
C3 H3B 0.9900
C4 C5 1.526(6)
C4 H4A 0.9900
C4 H4B 0.9900
C2' C3' 1.522(15)
C2' H2A' 0.9900
C2' H2B' 0.9900
C3' C4' 1.521(15)
C3' H3A' 0.9900
C3' H3B' 0.9900
C4' C5 1.529(11)
C4' H4A' 0.9900
C4' H4B' 0.9900
C5 C6 1.514(4)
C5 H5 1.0000
C6 F6 1.389(3)
C6 C7 1.491(4)
C6 H6 1.0000
C7 C8 1.297(4)
C7 H7 0.9500
C8 H8A 0.9500
C8 H8B 0.9500
C9 C14 1.386(3)
C9 C10 1.391(3)
C10 C11 1.380(3)
C10 H10 0.9500
C11 C12 1.395(3)
C11 H11 0.9500
C12 C13 1.384(3)
C12 C15 1.508(3)
C13 C14 1.377(3)
C13 H13 0.9500
C14 H14 0.9500
C15 H15A 0.9800
C15 H15B 0.9800
C15 H15C 0.9800
C15 H15D 0.9800
C15 H15E 0.9800
C15 H15F 0.9800

loop_
_geom_torsion_atom_site_label_1
_geom_torsion_atom_site_label_2
_geom_torsion_atom_site_label_3
_geom_torsion_atom_site_label_4
_geom_torsion
O2 S1 N1 C2 -48.0(8)
O1 S1 N1 C2 -177.1(8)
C9 S1 N1 C2 67.5(8)
O2 S1 N1 C2' -52(2)
O1 S1 N1 C2' 179(2)
C9 S1 N1 C2' 63(2)
O2 S1 N1 C5 174.17(17)
O1 S1 N1 C5 45.10(19)
C9 S1 N1 C5 -70.31(19)
C5 N1 C2 C3 22.8(12)
S1 N1 C2 C3 -118.2(7)
N1 C2 C3 C4 -37.7(13)
C2 C3 C4 C5 39.5(12)
C5 N1 C2' C3' -22(3)
S1 N1 C2' C3' -159.4(18)
N1 C2' C3' C4' 37(4)
C2' C3' C4' C5 -39(3)
C2 N1 C5 C6 122.9(9)
C2' N1 C5 C6 127(2)
S1 N1 C5 C6 -96.2(2)
C2 N1 C5 C4 1.6(11)
S1 N1 C5 C4 142.5(7)
C2' N1 C5 C4' -2(3)
S1 N1 C5 C4' 134.3(19)
C3 C4 C5 N1 -25.5(9)
C3 C4 C5 C6 -145.8(7)
C3' C4' C5 N1 26(3)
C3' C4' C5 C6 -99(2)
N1 C5 C6 F6 -60.5(3)
C4 C5 C6 F6 55.6(4)
C4' C5 C6 F6 61.3(10)
N1 C5 C6 C7 177.9(2)
C4 C5 C6 C7 -66.0(4)
C4' C5 C6 C7 -60.3(10)
F6 C6 C7 C8 0.2(4)
C5 C6 C7 C8 121.2(3)
O2 S1 C9 C14 -158.98(18)
O1 S1 C9 C14 -28.1(2)
N1 S1 C9 C14 86.26(19)
O2 S1 C9 C10 23.9(2)
O1 S1 C9 C10 154.73(18)
N1 S1 C9 C10 -90.91(19)
C14 C9 C10 C11 0.3(3)
S1 C9 C10 C11 177.41(18)
C9 C10 C11 C12 -0.3(4)
C10 C11 C12 C13 0.1(4)
C10 C11 C12 C15 178.4(2)
C11 C12 C13 C14 0.2(3)
C15 C12 C13 C14 -178.1(2)
C12 C13 C14 C9 -0.3(3)
C10 C9 C14 C13 0.0(3)
S1 C9 C14 C13 -177.12(18)
